data_4000703
loop_
_publ_author_name
'Pappenfus, Ted M.'
'Schneiderman, Deborah K.'
'Casado, Juan'
'L\'opez Navarrete, Juan T.'
'Ruiz Delgado, M. Carmen'
'Zotti, Gianni'
'Vercelli, Barbara'
'Lovander, Matthew D.'
'Hinkle, Lindsay M.'
'Bohnsack, Jon N.'
'Mann, Kent R.'

_publ_section_title
;
 Oligothiophene Tetracyanobutadienes: Alternative Donor&#x2212;Acceptor
 Architectures for Molecular and Polymeric Materials&#x2020;
;
_journal_issue 3
_journal_name_full 'Chemistry of Materials'
_journal_page_first 823
_journal_paper_doi 10.1021/cm102128g
_journal_volume 23
_journal_year 2011
_chemical_formula_moiety 'C42 H46 S6'
_chemical_formula_sum 'C42 H46 S6'
_chemical_formula_weight 743.15
_chemical_name_common 10051m
_chemical_name_systematic
; 
 10051m 
;
_space_group_IT_number 2
_symmetry_cell_setting triclinic
_symmetry_space_group_name_Hall '-P 1'
_symmetry_space_group_name_H-M 'P -1'
_atom_sites_solution_hydrogens geom
_atom_sites_solution_primary direct
_atom_sites_solution_secondary difmap
_audit_creation_method SHELXL-97
_cell_angle_alpha 82.283(3)
_cell_angle_beta 82.706(4)
_cell_angle_gamma 78.117(4)
_cell_formula_units_Z 1
_cell_length_a 5.9336(17)
_cell_length_b 7.310(2)
_cell_length_c 22.707(6)
_cell_measurement_reflns_used 4313
_cell_measurement_temperature 173(2)
_cell_measurement_theta_max 27.415
_cell_measurement_theta_min 5.445
_cell_volume 950.1(5)
_computing_cell_refinement 'SAINT, Bruker'
_computing_data_collection 'SMART, Bruker'
_computing_data_reduction 'SAINT, Bruker'
_computing_molecular_graphics 'SHELXTL, Bruker'
_computing_structure_refinement 'SHELXL-97 (Sheldrick, 1997)'
_computing_structure_solution 'SHELXS-97 (Sheldrick, 1990)'
_diffrn_ambient_temperature 173(2)
_diffrn_measured_fraction_theta_full 0.982
_diffrn_measured_fraction_theta_max 0.982
_diffrn_measurement_device_type 'Bruker SMART platform CCD'
_diffrn_measurement_method 'area detector, omega scans per phi'
_diffrn_radiation_monochromator graphite
_diffrn_radiation_source 'normal-focus sealed tube'
_diffrn_radiation_type MoK\a
_diffrn_radiation_wavelength 0.71073
_diffrn_reflns_av_R_equivalents 0.0311
_diffrn_reflns_av_sigmaI/netI 0.0422
_diffrn_reflns_limit_h_max 7
_diffrn_reflns_limit_h_min -7
_diffrn_reflns_limit_k_max 9
_diffrn_reflns_limit_k_min -9
_diffrn_reflns_limit_l_max 29
_diffrn_reflns_limit_l_min -29
_diffrn_reflns_number 11082
_diffrn_reflns_theta_full 27.55
_diffrn_reflns_theta_max 27.55
_diffrn_reflns_theta_min 0.91
_exptl_absorpt_coefficient_mu 0.390
_exptl_absorpt_correction_T_max 0.9884
_exptl_absorpt_correction_T_min 0.8289
_exptl_absorpt_correction_type multi-scan
_exptl_absorpt_process_details 'SADABS, R. Blessing 1995'
_exptl_crystal_colour yellow
_exptl_crystal_density_diffrn 1.299
_exptl_crystal_density_method 'not measured'
_exptl_crystal_description plates
_exptl_crystal_F_000 394
_exptl_crystal_size_max 0.50
_exptl_crystal_size_mid 0.28
_exptl_crystal_size_min 0.03
_refine_diff_density_max 0.558
_refine_diff_density_min -0.276
_refine_diff_density_rms 0.058
_refine_ls_extinction_method none
_refine_ls_goodness_of_fit_ref 1.043
_refine_ls_hydrogen_treatment constr
_refine_ls_matrix_type full
_refine_ls_number_parameters 232
_refine_ls_number_reflns 4313
_refine_ls_number_restraints 10
_refine_ls_restrained_S_all 1.049
_refine_ls_R_factor_all 0.0636
_refine_ls_R_factor_gt 0.0420
_refine_ls_shift/su_max 0.000
_refine_ls_shift/su_mean 0.000
_refine_ls_structure_factor_coef Fsqd
_refine_ls_weighting_details 'calc w=1/[\s^2^(Fo^2^)+(0.0350P)^2^+0.6737P] where P=(Fo^2^+2Fc^2^)/3'
_refine_ls_weighting_scheme calc
_refine_ls_wR_factor_gt 0.0884
_refine_ls_wR_factor_ref 0.0992
_reflns_number_gt 3304
_reflns_number_total 4313
_reflns_threshold_expression >2sigma(I)
_cod_data_source_file cm102128g_si_002.cif
_cod_data_source_block 10051m
_cod_original_sg_symbol_H-M P-1
_cod_database_code 4000703

loop_
_symmetry_equiv_pos_as_xyz
'x, y, z'
'-x, -y, -z'

loop_
_atom_site_label
_atom_site_type_symbol
_atom_site_fract_x
_atom_site_fract_y
_atom_site_fract_z
_atom_site_U_iso_or_equiv
_atom_site_adp_type
_atom_site_occupancy
_atom_site_symmetry_multiplicity
_atom_site_calc_flag
_atom_site_refinement_flags
_atom_site_disorder_assembly
_atom_site_disorder_group
C1 C -0.0978(5) 0.7607(4) 0.01231(11) 0.0300(6) Uani 0.929(2) 1 d PD A 1
H1A H -0.0769 0.8329 -0.0253 0.036 Uiso 0.929(2) 1 calc PR A 1
C2 C -0.2772(5) 0.6693(4) 0.02946(11) 0.0300(6) Uani 0.929(2) 1 d PD A 1
H2A H -0.3946 0.6700 0.0046 0.036 Uiso 0.929(2) 1 calc PR A 1
C3 C -0.2728(7) 0.5688(6) 0.09045(15) 0.0339(9) Uani 0.929(2) 1 d PD A 1
H3A H -0.3849 0.4992 0.1100 0.041 Uiso 0.929(2) 1 calc PR A 1
C4 C -0.0790(4) 0.5923(3) 0.11458(9) 0.0248(4) Uani 0.929(2) 1 d PD A 1
S1 S 0.08529(13) 0.73035(11) 0.06649(3) 0.0327(2) Uani 0.929(2) 1 d PD A 1
C1' C -0.209(6) 0.727(5) 0.0165(12) 0.0300(6) Uani 0.071(2) 1 d PD A 2
H1'A H -0.2951 0.7726 -0.0166 0.036 Uiso 0.071(2) 1 calc PR A 2
C2' C -0.001(5) 0.761(5) 0.0232(11) 0.0300(6) Uani 0.071(2) 1 d PD A 2
H2'A H 0.0878 0.8225 -0.0082 0.036 Uiso 0.071(2) 1 calc PR A 2
C3' C 0.082(6) 0.696(7) 0.0829(14) 0.0339(9) Uani 0.071(2) 1 d PD A 2
H3'A H 0.2159 0.7202 0.0969 0.041 Uiso 0.071(2) 1 calc PR A 2
C4' C -0.0790(4) 0.5923(3) 0.11458(9) 0.0248(4) Uani 0.071(2) 1 d PD A 2
S1' S -0.289(3) 0.588(3) 0.0775(7) 0.0327(2) Uani 0.071(2) 1 d PD A 2
S2 S 0.11680(10) 0.64959(7) 0.21252(2) 0.02666(14) Uani 1 1 d . A .
S3 S 0.23111(11) 0.42512(8) 0.39249(2) 0.03167(15) Uani 1 1 d . A .
C5 C -0.0091(4) 0.5156(3) 0.17371(9) 0.0229(4) Uani 1 1 d . . .
C6 C -0.0210(3) 0.3423(3) 0.20533(9) 0.0226(4) Uani 1 1 d . A .
C7 C 0.0737(3) 0.3174(3) 0.26169(9) 0.0218(4) Uani 1 1 d . . .
C8 C 0.1586(4) 0.4725(3) 0.27101(9) 0.0233(4) Uani 1 1 d . A .
C9 C 0.2892(4) 0.5039(3) 0.31786(9) 0.0255(5) Uani 1 1 d . . .
C10 C 0.4632(4) 0.6057(3) 0.31074(10) 0.0311(5) Uani 1 1 d . A .
H10A H 0.5198 0.6617 0.2730 0.037 Uiso 1 1 calc R . .
C11 C 0.5495(4) 0.6191(3) 0.36445(10) 0.0338(5) Uani 1 1 d . . .
H11A H 0.6706 0.6843 0.3666 0.041 Uiso 1 1 calc R A .
C12 C 0.4420(4) 0.5288(3) 0.41331(10) 0.0309(5) Uani 1 1 d . A .
C14 C -0.1084(3) 0.1917(3) 0.18060(9) 0.0236(4) Uani 1 1 d . . .
H14A H -0.0047 0.0694 0.1901 0.028 Uiso 1 1 calc R A .
H14B H -0.0994 0.2188 0.1366 0.028 Uiso 1 1 calc R . .
C15 C -0.3572(4) 0.1739(3) 0.20449(10) 0.0276(5) Uani 1 1 d . A .
H15A H -0.3637 0.1350 0.2480 0.033 Uiso 1 1 calc R . .
H15B H -0.4595 0.2986 0.1982 0.033 Uiso 1 1 calc R . .
C16 C -0.4486(4) 0.0325(3) 0.17472(10) 0.0297(5) Uani 1 1 d . . .
H16A H -0.3318 -0.0856 0.1745 0.036 Uiso 1 1 calc R A .
H16B H -0.5906 0.0034 0.1988 0.036 Uiso 1 1 calc R . .
C17 C -0.5038(4) 0.1016(4) 0.11096(11) 0.0378(6) Uani 1 1 d . A .
H17A H -0.5656 0.0063 0.0949 0.057 Uiso 1 1 calc R . .
H17B H -0.3623 0.1243 0.0862 0.057 Uiso 1 1 calc R . .
H17C H -0.6190 0.2189 0.1107 0.057 Uiso 1 1 calc R . .
C18 C 0.0956(4) 0.1387(3) 0.30431(9) 0.0248(4) Uani 1 1 d . A .
H18A H 0.2443 0.1189 0.3219 0.030 Uiso 1 1 calc R . .
H18B H 0.1020 0.0318 0.2812 0.030 Uiso 1 1 calc R . .
C19 C -0.0991(4) 0.1347(3) 0.35518(9) 0.0275(5) Uani 1 1 d . . .
H19A H -0.1216 0.2503 0.3752 0.033 Uiso 1 1 calc R A .
H19B H -0.2450 0.1336 0.3385 0.033 Uiso 1 1 calc R . .
C20 C -0.0465(4) -0.0362(3) 0.40073(11) 0.0379(6) Uani 1 1 d . A .
H20A H 0.1004 -0.0353 0.4170 0.045 Uiso 1 1 calc R . .
H20B H -0.0248 -0.1514 0.3805 0.045 Uiso 1 1 calc R . .
C21 C -0.2375(5) -0.0425(4) 0.45221(12) 0.0536(8) Uani 1 1 d . . .
H21A H -0.1968 -0.1568 0.4797 0.080 Uiso 1 1 calc R A .
H21B H -0.3836 -0.0430 0.4364 0.080 Uiso 1 1 calc R . .
H21C H -0.2548 0.0682 0.4736 0.080 Uiso 1 1 calc R . .
C13 C 0.4839(4) 0.5091(3) 0.47413(10) 0.0348(5) Uani 1 1 d . . .

loop_
_atom_site_aniso_label
_atom_site_aniso_U_11
_atom_site_aniso_U_22
_atom_site_aniso_U_33
_atom_site_aniso_U_23
_atom_site_aniso_U_13
_atom_site_aniso_U_12
C1 0.0325(15) 0.0368(14) 0.0206(12) 0.0029(10) -0.0086(11) -0.0067(12)
C2 0.0342(14) 0.0358(15) 0.0215(12) -0.0002(10) -0.0089(11) -0.0081(11)
C3 0.0528(19) 0.0321(17) 0.0161(19) 0.0077(13) -0.0188(14) -0.0038(13)
C4 0.0308(11) 0.0232(10) 0.0211(10) -0.0029(8) -0.0046(9) -0.0056(9)
S1 0.0367(4) 0.0381(5) 0.0254(4) 0.0059(3) -0.0069(3) -0.0156(3)
C1' 0.0325(15) 0.0368(14) 0.0206(12) 0.0029(10) -0.0086(11) -0.0067(12)
C2' 0.0342(14) 0.0358(15) 0.0215(12) -0.0002(10) -0.0089(11) -0.0081(11)
C3' 0.0528(19) 0.0321(17) 0.0161(19) 0.0077(13) -0.0188(14) -0.0038(13)
C4' 0.0308(11) 0.0232(10) 0.0211(10) -0.0029(8) -0.0046(9) -0.0056(9)
S1' 0.0367(4) 0.0381(5) 0.0254(4) 0.0059(3) -0.0069(3) -0.0156(3)
S2 0.0373(3) 0.0217(3) 0.0241(3) 0.0003(2) -0.0118(2) -0.0095(2)
S3 0.0418(3) 0.0351(3) 0.0221(3) -0.0003(2) -0.0104(2) -0.0142(3)
C5 0.0254(11) 0.0239(10) 0.0208(10) -0.0029(8) -0.0051(8) -0.0063(9)
C6 0.0210(10) 0.0233(10) 0.0241(10) -0.0037(8) -0.0014(8) -0.0055(8)
C7 0.0214(10) 0.0237(10) 0.0204(10) -0.0014(8) -0.0013(8) -0.0053(8)
C8 0.0260(11) 0.0231(10) 0.0210(10) -0.0006(8) -0.0054(8) -0.0049(9)
C9 0.0306(11) 0.0240(11) 0.0224(10) -0.0023(8) -0.0075(9) -0.0036(9)
C10 0.0349(12) 0.0345(12) 0.0271(12) -0.0020(9) -0.0073(10) -0.0125(10)
C11 0.0360(13) 0.0364(13) 0.0336(13) -0.0042(10) -0.0112(10) -0.0126(11)
C12 0.0389(13) 0.0278(11) 0.0291(12) -0.0064(9) -0.0148(10) -0.0048(10)
C14 0.0234(10) 0.0239(10) 0.0248(11) -0.0032(8) -0.0029(8) -0.0068(9)
C15 0.0251(11) 0.0347(12) 0.0255(11) -0.0051(9) -0.0021(9) -0.0110(9)
C16 0.0249(11) 0.0300(12) 0.0367(13) -0.0043(10) -0.0060(9) -0.0093(9)
C17 0.0327(13) 0.0496(15) 0.0368(13) -0.0118(11) -0.0090(11) -0.0133(11)
C18 0.0278(11) 0.0222(10) 0.0245(11) -0.0010(8) -0.0037(9) -0.0055(9)
C19 0.0297(12) 0.0287(11) 0.0253(11) -0.0001(9) -0.0037(9) -0.0095(9)
C20 0.0460(15) 0.0349(13) 0.0317(13) 0.0056(10) -0.0011(11) -0.0130(11)
C21 0.069(2) 0.0547(18) 0.0366(15) 0.0071(13) 0.0075(14) -0.0263(15)
C13 0.0442(14) 0.0289(12) 0.0349(12) -0.0052(10) -0.0170(11) -0.0065(11)

loop_
_atom_type_symbol
_atom_type_description
_atom_type_scat_dispersion_real
_atom_type_scat_dispersion_imag
_atom_type_scat_source
C C 0.0033 0.0016 'International Tables Vol C Tables 4.2.6.8 and 6.1.1.4'
H H 0.0000 0.0000 'International Tables Vol C Tables 4.2.6.8 and 6.1.1.4'
S S 0.1246 0.1234 'International Tables Vol C Tables 4.2.6.8 and 6.1.1.4'

loop_
_geom_angle_atom_site_label_1
_geom_angle_atom_site_label_2
_geom_angle_atom_site_label_3
_geom_angle
_geom_angle_site_symmetry_1
C2 C1 S1 111.88(18) .
C2 C1 H1A 124.1 .
S1 C1 H1A 124.1 .
C1 C2 C3 113.8(2) .
C1 C2 H2A 123.1 .
C3 C2 H2A 123.1 .
C4 C3 C2 109.1(3) .
C4 C3 H3A 125.4 .
C2 C3 H3A 125.4 .
C3 C4 C5 126.8(2) .
C3 C4 S1 112.7(2) .
C5 C4 S1 120.46(16) .
C1 S1 C4 92.46(12) .
C2' C1' S1' 107.7(16) .
C2' C1' H1'A 126.2 .
S1' C1' H1'A 126.2 .
C1' C2' C3' 115.4(18) .
C1' C2' H2'A 122.3 .
C3' C2' H2'A 122.3 .
C2' C3' H3'A 126.9 .
C8 S2 C5 92.18(10) .
C9 S3 C12 92.21(11) .
C6 C5 C4 129.77(19) .
C6 C5 S2 111.23(15) .
C4 C5 S2 118.97(15) .
C5 C6 C7 112.87(18) .
C5 C6 C14 122.78(18) .
C7 C6 C14 124.20(18) .
C8 C7 C6 112.08(18) .
C8 C7 C18 123.11(18) .
C6 C7 C18 124.67(18) .
C7 C8 C9 131.52(19) .
C7 C8 S2 111.62(15) .
C9 C8 S2 116.65(15) .
C10 C9 C8 126.4(2) .
C10 C9 S3 110.24(16) .
C8 C9 S3 123.25(16) .
C9 C10 C11 113.6(2) .
C9 C10 H10A 123.2 .
C11 C10 H10A 123.2 .
C12 C11 C10 113.3(2) .
C12 C11 H11A 123.3 .
C10 C11 H11A 123.3 .
C11 C12 C13 129.5(2) .
C11 C12 S3 110.62(16) .
C13 C12 S3 119.83(18) .
C6 C14 C15 114.36(17) .
C6 C14 H14A 108.7 .
C15 C14 H14A 108.7 .
C6 C14 H14B 108.7 .
C15 C14 H14B 108.7 .
H14A C14 H14B 107.6 .
C16 C15 C14 113.26(18) .
C16 C15 H15A 108.9 .
C14 C15 H15A 108.9 .
C16 C15 H15B 108.9 .
C14 C15 H15B 108.9 .
H15A C15 H15B 107.7 .
C17 C16 C15 113.61(19) .
C17 C16 H16A 108.8 .
C15 C16 H16A 108.8 .
C17 C16 H16B 108.8 .
C15 C16 H16B 108.8 .
H16A C16 H16B 107.7 .
C16 C17 H17A 109.5 .
C16 C17 H17B 109.5 .
H17A C17 H17B 109.5 .
C16 C17 H17C 109.5 .
H17A C17 H17C 109.5 .
H17B C17 H17C 109.5 .
C7 C18 C19 115.28(18) .
C7 C18 H18A 108.5 .
C19 C18 H18A 108.5 .
C7 C18 H18B 108.5 .
C19 C18 H18B 108.5 .
H18A C18 H18B 107.5 .
C20 C19 C18 111.80(19) .
C20 C19 H19A 109.3 .
C18 C19 H19A 109.3 .
C20 C19 H19B 109.3 .
C18 C19 H19B 109.3 .
H19A C19 H19B 107.9 .
C19 C20 C21 112.8(2) .
C19 C20 H20A 109.0 .
C21 C20 H20A 109.0 .
C19 C20 H20B 109.0 .
C21 C20 H20B 109.0 .
H20A C20 H20B 107.8 .
C20 C21 H21A 109.5 .
C20 C21 H21B 109.5 .
H21A C21 H21B 109.5 .
C20 C21 H21C 109.5 .
H21A C21 H21C 109.5 .
H21B C21 H21C 109.5 .
C13 C13 C12 178.9(4) 2_666

loop_
_geom_bond_atom_site_label_1
_geom_bond_atom_site_label_2
_geom_bond_distance
_geom_bond_site_symmetry_2
C1 C2 1.360(4) .
C1 S1 1.706(3) .
C1 H1A 0.9500 .
C2 C3 1.479(4) .
C2 H2A 0.9500 .
C3 C4 1.385(4) .
C3 H3A 0.9500 .
C4 C5 1.460(3) .
C4 S1 1.732(2) .
C1' C2' 1.338(18) .
C1' S1' 1.682(18) .
C1' H1'A 0.9500 .
C2' C3' 1.485(18) .
C2' H2'A 0.9500 .
C3' H3'A 0.9500 .
S2 C8 1.730(2) .
S2 C5 1.731(2) .
S3 C9 1.730(2) .
S3 C12 1.732(2) .
C5 C6 1.380(3) .
C6 C7 1.437(3) .
C6 C14 1.507(3) .
C7 C8 1.382(3) .
C7 C18 1.511(3) .
C8 C9 1.460(3) .
C9 C10 1.374(3) .
C10 C11 1.404(3) .
C10 H10A 0.9500 .
C11 C12 1.367(3) .
C11 H11A 0.9500 .
C12 C13 1.417(3) .
C14 C15 1.532(3) .
C14 H14A 0.9900 .
C14 H14B 0.9900 .
C15 C16 1.526(3) .
C15 H15A 0.9900 .
C15 H15B 0.9900 .
C16 C17 1.521(3) .
C16 H16A 0.9900 .
C16 H16B 0.9900 .
C17 H17A 0.9800 .
C17 H17B 0.9800 .
C17 H17C 0.9800 .
C18 C19 1.528(3) .
C18 H18A 0.9900 .
C18 H18B 0.9900 .
C19 C20 1.518(3) .
C19 H19A 0.9900 .
C19 H19B 0.9900 .
C20 C21 1.524(4) .
C20 H20A 0.9900 .
C20 H20B 0.9900 .
C21 H21A 0.9800 .
C21 H21B 0.9800 .
C21 H21C 0.9800 .
C13 C13 1.199(4) 2_666

loop_
_geom_torsion_atom_site_label_1
_geom_torsion_atom_site_label_2
_geom_torsion_atom_site_label_3
_geom_torsion_atom_site_label_4
_geom_torsion
S1 C1 C2 C3 0.8(3)
C1 C2 C3 C4 -0.9(4)
C2 C3 C4 C5 -179.7(2)
C2 C3 C4 S1 0.7(4)
C2 C1 S1 C4 -0.3(2)
C3 C4 S1 C1 -0.3(3)
C5 C4 S1 C1 -179.86(19)
S1' C1' C2' C3' -9(5)
C3 C4 C5 C6 38.8(4)
S1 C4 C5 C6 -141.7(2)
C3 C4 C5 S2 -143.3(3)
S1 C4 C5 S2 36.2(2)
C8 S2 C5 C6 0.88(17)
C8 S2 C5 C4 -177.42(18)
C4 C5 C6 C7 177.9(2)
S2 C5 C6 C7 -0.2(2)
C4 C5 C6 C14 2.2(4)
S2 C5 C6 C14 -175.91(16)
C5 C6 C7 C8 -0.9(3)
C14 C6 C7 C8 174.79(19)
C5 C6 C7 C18 -176.66(19)
C14 C6 C7 C18 -1.0(3)
C6 C7 C8 C9 -172.9(2)
C18 C7 C8 C9 2.9(4)
C6 C7 C8 S2 1.5(2)
C18 C7 C8 S2 177.38(16)
C5 S2 C8 C7 -1.39(17)
C5 S2 C8 C9 173.95(17)
C7 C8 C9 C10 143.0(3)
S2 C8 C9 C10 -31.2(3)
C7 C8 C9 S3 -40.6(3)
S2 C8 C9 S3 145.15(14)
C12 S3 C9 C10 -0.23(18)
C12 S3 C9 C8 -177.10(19)
C8 C9 C10 C11 177.1(2)
S3 C9 C10 C11 0.4(3)
C9 C10 C11 C12 -0.4(3)
C10 C11 C12 C13 178.8(2)
C10 C11 C12 S3 0.2(3)
C9 S3 C12 C11 0.03(19)
C9 S3 C12 C13 -178.8(2)
C5 C6 C14 C15 -101.7(2)
C7 C6 C14 C15 83.0(3)
C6 C14 C15 C16 174.94(18)
C14 C15 C16 C17 -73.1(2)
C8 C7 C18 C19 87.6(2)
C6 C7 C18 C19 -97.1(2)
C7 C18 C19 C20 -171.63(18)
C18 C19 C20 C21 179.6(2)
